data_7230060
loop_
_publ_author_name
'Xu, Fen'
'Si, Xiao-Ju'
'Wang, Xiao-Ning'
'Kou, Hao-Dong'
'Chen, Di-Ming'
'Liu, Chun-Sen'
'Du, Miao'

_publ_section_title
;
 A high-activity cobalt-based MOF catalyst for [2&#x00A0;+ 2 + 2]
 cycloaddition of diynes and alkynes: insights into alkyne affinity and
 selectivity control
;
_journal_issue 9
_journal_name_full 'RSC Advances'
_journal_page_first 4895
_journal_paper_doi 10.1039/C7RA12136A
_journal_volume 8
_journal_year 2018
_chemical_formula_moiety 'C21 H18 F N O2 S'
_chemical_formula_sum 'C21 H18 F N O2 S'
_chemical_formula_weight 367.42
_chemical_name_systematic
;
 ? 
;
_space_group_crystal_system monoclinic
_space_group_IT_number 14
_space_group_name_Hall '-P 2ybc'
_space_group_name_H-M_alt 'P 1 21/c 1'
_symmetry_space_group_name_Hall '-P 2ybc'
_symmetry_space_group_name_H-M 'P 1 21/c 1'
_atom_sites_solution_hydrogens geom
_atom_sites_solution_primary direct
_atom_sites_solution_secondary difmap
_audit_creation_date 2017-12-27
_audit_creation_method
;
Olex2 1.2
(compiled 2017.08.10 svn.r3458 for OlexSys, GUI svn.r5381)
;
_audit_update_record
;
2017-12-29 deposited with the CCDC.
2018-01-23 downloaded from the CCDC.
;
_cell_angle_alpha 90.00
_cell_angle_beta 109.925(3)
_cell_angle_gamma 90.00
_cell_formula_units_Z 4
_cell_length_a 19.4865(5)
_cell_length_b 6.17720(10)
_cell_length_c 15.7523(4)
_cell_measurement_reflns_used 3672
_cell_measurement_temperature 294(2)
_cell_measurement_theta_max 73.5060
_cell_measurement_theta_min 4.3980
_cell_volume 1782.63(8)
_computing_cell_refinement
;
CrysAlisPro, Agilent Technologies,
Version 1.171.37.35 (release 13-08-2014 CrysAlis171 .NET)
(compiled Aug 13 2014,18:06:01)
;
_computing_data_collection
;
CrysAlisPro, Agilent Technologies,
Version 1.171.37.35 (release 13-08-2014 CrysAlis171 .NET)
(compiled Aug 13 2014,18:06:01)
;
_computing_data_reduction
;
CrysAlisPro, Agilent Technologies,
Version 1.171.37.35 (release 13-08-2014 CrysAlis171 .NET)
(compiled Aug 13 2014,18:06:01)
;
_computing_molecular_graphics 'Olex2 (Dolomanov et al., 2009)'
_computing_publication_material 'Olex2 (Dolomanov et al., 2009)'
_computing_structure_refinement 'XL (Sheldrick, 2008)'
_computing_structure_solution 'SHELXS-97 (Sheldrick, 1990)'
_diffrn_ambient_temperature 294(2)
_diffrn_detector 'CCD plate'
_diffrn_detector_type AtlasS2
_diffrn_measured_fraction_theta_full 0.968
_diffrn_measured_fraction_theta_max 0.968
_diffrn_measurement_details
;
#__ type_ start__ end____ width___ exp.time_
  1 omega  -67.00   33.00   1.0000    1.0000
omega____ theta____ kappa____ phi______ frames
    -      -40.5455   57.0000  -60.0000 100

#__ type_ start__ end____ width___ exp.time_
  2 omega   -9.00   34.00   1.0000    1.0000
omega____ theta____ kappa____ phi______ frames
    -      -40.5455   38.0000 -150.0000 43

#__ type_ start__ end____ width___ exp.time_
  3 omega -103.00  -76.00   1.0000    1.0000
omega____ theta____ kappa____ phi______ frames
    -      -40.5455  -57.0000  150.0000 27

#__ type_ start__ end____ width___ exp.time_
  4 omega  -55.00  -12.00   1.0000    1.0000
omega____ theta____ kappa____ phi______ frames
    -      -40.5455  -57.0000  150.0000 43

#__ type_ start__ end____ width___ exp.time_
  5 omega  -83.00  -46.00   1.0000    1.0000
omega____ theta____ kappa____ phi______ frames
    -      -40.5455 -167.0000  -42.0000 37

#__ type_ start__ end____ width___ exp.time_
  6 omega   32.00   84.00   1.0000    1.2500
omega____ theta____ kappa____ phi______ frames
    -      107.1410  -30.0000    0.0000 52

#__ type_ start__ end____ width___ exp.time_
  7 omega   48.00   89.00   1.0000    1.2500
omega____ theta____ kappa____ phi______ frames
    -      107.1410  -45.0000   90.0000 41

#__ type_ start__ end____ width___ exp.time_
  8 omega   55.00   87.00   1.0000    1.2500
omega____ theta____ kappa____ phi______ frames
    -      107.1410  -95.0000   60.0000 32

#__ type_ start__ end____ width___ exp.time_
  9 omega   27.00  102.00   1.0000    1.2500
omega____ theta____ kappa____ phi______ frames
    -      107.1410  -95.0000 -150.0000 75

#__ type_ start__ end____ width___ exp.time_
 10 omega   37.00   88.00   1.0000    1.2500
omega____ theta____ kappa____ phi______ frames
    -      107.1410  -45.0000 -150.0000 51

#__ type_ start__ end____ width___ exp.time_
 11 omega   23.00  169.00   1.0000    1.2500
omega____ theta____ kappa____ phi______ frames
    -      107.1410    0.0000 -150.0000 146
;
_diffrn_measurement_device 'four-circle diffractometer'
_diffrn_measurement_device_type 'SuperNova, Dual, Cu at zero, AtlasS2'
_diffrn_measurement_method '\w scans'
_diffrn_orient_matrix_UB_11 -0.0697325000
_diffrn_orient_matrix_UB_12 0.0707715000
_diffrn_orient_matrix_UB_13 -0.0764655000
_diffrn_orient_matrix_UB_21 0.0450434000
_diffrn_orient_matrix_UB_22 0.0391385000
_diffrn_orient_matrix_UB_23 -0.0621796000
_diffrn_orient_matrix_UB_31 -0.0134232000
_diffrn_orient_matrix_UB_32 -0.2359368000
_diffrn_orient_matrix_UB_33 -0.0332125000
_diffrn_radiation_monochromator mirror
_diffrn_radiation_probe x-ray
_diffrn_radiation_type CuK\a
_diffrn_radiation_wavelength 1.54184
_diffrn_reflns_av_R_equivalents 0.0244
_diffrn_reflns_av_unetI/netI 0.0309
_diffrn_reflns_limit_h_max 22
_diffrn_reflns_limit_h_min -24
_diffrn_reflns_limit_k_max 5
_diffrn_reflns_limit_k_min -7
_diffrn_reflns_limit_l_max 18
_diffrn_reflns_limit_l_min -19
_diffrn_reflns_number 6380
_diffrn_reflns_theta_full 73.64
_diffrn_reflns_theta_max 73.64
_diffrn_reflns_theta_min 4.83
_diffrn_source 'sealed X-ray tube'
_diffrn_source_type 'SuperNova (Cu) X-ray Source'
_exptl_absorpt_coefficient_mu 1.828
_exptl_absorpt_correction_T_max 0.7112
_exptl_absorpt_correction_T_min 0.6578
_exptl_absorpt_correction_type multi-scan
_exptl_absorpt_process_details
;
CrysAlisPro, Agilent Technologies,
Version 1.171.37.35 (release 13-08-2014 CrysAlis171 .NET)
(compiled Aug 13 2014,18:06:01)
Empirical absorption correction using spherical harmonics,
 implemented in SCALE3 ABSPACK scaling algorithm.
;
_exptl_crystal_colour colorless
_exptl_crystal_density_diffrn 1.369
_exptl_crystal_density_method 'not measured'
_exptl_crystal_description prism
_exptl_crystal_F_000 768
_exptl_crystal_size_max 0.25
_exptl_crystal_size_mid 0.2
_exptl_crystal_size_min 0.2
_refine_diff_density_max 0.200
_refine_diff_density_min -0.432
_refine_diff_density_rms 0.063
_refine_ls_extinction_method none
_refine_ls_goodness_of_fit_ref 1.071
_refine_ls_hydrogen_treatment constr
_refine_ls_matrix_type full
_refine_ls_number_parameters 236
_refine_ls_number_reflns 3487
_refine_ls_number_restraints 0
_refine_ls_restrained_S_all 1.071
_refine_ls_R_factor_all 0.0542
_refine_ls_R_factor_gt 0.0492
_refine_ls_shift/su_max 0.001
_refine_ls_shift/su_mean 0.000
_refine_ls_structure_factor_coef Fsqd
_refine_ls_weighting_details 'calc w=1/[\s^2^(Fo^2^)+(0.0841P)^2^+0.1884P] where P=(Fo^2^+2Fc^2^)/3'
_refine_ls_weighting_scheme calc
_refine_ls_wR_factor_gt 0.1395
_refine_ls_wR_factor_ref 0.1473
_reflns_number_gt 3035
_reflns_number_total 3487
_reflns_threshold_expression >2sigma(I)
_cod_data_source_file c7ra12136a2.cif
_cod_data_source_block 3ah
_cod_original_cell_volume 1782.63(7)
_cod_database_code 7230060
_chemical_oxdiff_formula 'C H O N S'
_reflns_odcompleteness_completeness 99.89
_reflns_odcompleteness_iscentric 1
_reflns_odcompleteness_theta 66.97
_olex2_refinement_description
;
1. Fixed Uiso
 At 1.2 times of:
  All C(H) groups, All C(H,H) groups
 At 1.5 times of:
  All C(H,H,H) groups
2.a Secondary CH2 refined with riding coordinates:
 C1(H1A,H1B), C4(H4A,H4B)
2.b Aromatic/amide H refined with riding coordinates:
 C5(H5), C7(H7), C8(H8), C10(H10), C12(H12), C13(H13), C14(H14), C16(H16),
 C17(H17), C19(H19), C20(H20)
2.c Idealised Me refined as rotating group:
 C21(H21A,H21B,H21C)
;
_olex2_submission_special_instructions 'No special instructions were received'

loop_
_space_group_symop_id
_space_group_symop_operation_xyz
1 'x, y, z'
2 '-x, y+1/2, -z+1/2'
3 '-x, -y, -z'
4 'x, -y-1/2, z-1/2'

loop_
_atom_site_label
_atom_site_type_symbol
_atom_site_fract_x
_atom_site_fract_y
_atom_site_fract_z
_atom_site_U_iso_or_equiv
_atom_site_adp_type
_atom_site_occupancy
_atom_site_calc_flag
_atom_site_refinement_flags_posn
C1 C 0.69126(10) 0.2839(3) 0.73439(15) 0.0566(5) Uani 1 d .
H1A H 0.6817 0.1373 0.7494 0.068 Uiso 1 calc R
H1B H 0.7132 0.2796 0.6876 0.068 Uiso 1 calc R
C2 C 0.62325(10) 0.4181(3) 0.70627(12) 0.0482(4) Uani 1 d .
C3 C 0.63713(10) 0.6183(3) 0.74900(13) 0.0509(4) Uani 1 d .
C4 C 0.71514(11) 0.6319(3) 0.81023(15) 0.0603(5) Uani 1 d .
H4A H 0.7438 0.7222 0.7845 0.072 Uiso 1 calc R
H4B H 0.7189 0.6874 0.8693 0.072 Uiso 1 calc R
C5 C 0.55471(10) 0.3680(3) 0.64621(12) 0.0498(4) Uani 1 d .
H5 H 0.5463 0.2333 0.6182 0.060 Uiso 1 calc R
C6 C 0.49790(10) 0.5194(3) 0.62736(12) 0.0470(4) Uani 1 d .
C7 C 0.51356(11) 0.7203(3) 0.67072(14) 0.0563(5) Uani 1 d .
H7 H 0.4767 0.8236 0.6587 0.068 Uiso 1 calc R
C8 C 0.58187(11) 0.7700(3) 0.73073(15) 0.0588(5) Uani 1 d .
H8 H 0.5907 0.9047 0.7587 0.071 Uiso 1 calc R
C9 C 0.42279(10) 0.4670(3) 0.56583(11) 0.0488(4) Uani 1 d .
C10 C 0.40856(11) 0.2778(3) 0.51490(14) 0.0571(5) Uani 1 d .
H10 H 0.4463 0.1830 0.5175 0.069 Uiso 1 calc R
C11 C 0.33838(13) 0.2321(4) 0.46083(15) 0.0645(5) Uani 1 d .
C12 C 0.28007(13) 0.3612(4) 0.45363(15) 0.0711(6) Uani 1 d .
H12 H 0.2332 0.3245 0.4165 0.085 Uiso 1 calc R
C13 C 0.29372(13) 0.5486(5) 0.50384(17) 0.0800(7) Uani 1 d .
H13 H 0.2553 0.6413 0.5007 0.096 Uiso 1 calc R
C14 C 0.36344(12) 0.6007(4) 0.55866(15) 0.0684(6) Uani 1 d .
H14 H 0.3711 0.7285 0.5918 0.082 Uiso 1 calc R
C15 C 0.86483(9) 0.4209(3) 0.77824(13) 0.0521(4) Uani 1 d .
C16 C 0.86462(11) 0.2809(3) 0.70902(15) 0.0597(5) Uani 1 d .
H16 H 0.8449 0.1428 0.7059 0.072 Uiso 1 calc R
C17 C 0.89389(11) 0.3485(4) 0.64492(15) 0.0645(5) Uani 1 d .
H17 H 0.8939 0.2544 0.5988 0.077 Uiso 1 calc R
C18 C 0.92331(10) 0.5542(4) 0.64820(14) 0.0628(5) Uani 1 d .
C19 C 0.92314(10) 0.6911(3) 0.71831(15) 0.0608(5) Uani 1 d .
H19 H 0.9431 0.8290 0.7217 0.073 Uiso 1 calc R
C20 C 0.89409(10) 0.6271(3) 0.78288(14) 0.0567(5) Uani 1 d .
H20 H 0.8941 0.7211 0.8290 0.068 Uiso 1 calc R
C21 C 0.95537(14) 0.6268(6) 0.57821(18) 0.0931(9) Uani 1 d .
H21A H 1.0013 0.5555 0.5886 0.140 Uiso 1 calc GR
H21B H 0.9628 0.7806 0.5824 0.140 Uiso 1 calc GR
H21C H 0.9225 0.5905 0.5191 0.140 Uiso 1 calc GR
F1 F 0.32680(9) 0.0468(3) 0.41163(12) 0.1010(5) Uani 1 d .
N1 N 0.73798(9) 0.4024(3) 0.81507(11) 0.0559(4) Uani 1 d .
O1 O 0.82662(9) 0.1060(3) 0.86059(12) 0.0795(5) Uani 1 d .
O2 O 0.85438(9) 0.4623(3) 0.93748(10) 0.0793(5) Uani 1 d .
S1 S 0.82392(3) 0.33787(9) 0.85687(3) 0.06063(19) Uani 1 d .

loop_
_atom_site_aniso_label
_atom_site_aniso_U_11
_atom_site_aniso_U_22
_atom_site_aniso_U_33
_atom_site_aniso_U_23
_atom_site_aniso_U_13
_atom_site_aniso_U_12
C1 0.0511(10) 0.0451(9) 0.0667(12) -0.0079(8) 0.0111(9) -0.0059(8)
C2 0.0538(10) 0.0414(8) 0.0516(9) -0.0030(7) 0.0209(8) -0.0040(7)
C3 0.0537(10) 0.0488(9) 0.0551(10) -0.0115(8) 0.0248(9) -0.0098(8)
C4 0.0581(11) 0.0565(11) 0.0676(12) -0.0181(10) 0.0230(10) -0.0096(9)
C5 0.0537(10) 0.0403(8) 0.0538(10) -0.0058(7) 0.0163(8) -0.0035(7)
C6 0.0523(9) 0.0450(8) 0.0474(9) -0.0021(7) 0.0218(8) -0.0025(7)
C7 0.0563(10) 0.0482(9) 0.0713(12) -0.0095(9) 0.0308(10) -0.0001(8)
C8 0.0607(11) 0.0481(9) 0.0749(13) -0.0205(9) 0.0325(10) -0.0071(8)
C9 0.0546(10) 0.0510(9) 0.0416(8) 0.0032(7) 0.0173(8) 0.0019(8)
C10 0.0574(11) 0.0555(10) 0.0561(11) -0.0050(9) 0.0162(9) 0.0006(8)
C11 0.0707(13) 0.0622(12) 0.0542(11) -0.0065(9) 0.0129(10) -0.0076(10)
C12 0.0558(12) 0.0887(16) 0.0561(12) 0.0018(11) 0.0025(10) 0.0012(11)
C13 0.0606(13) 0.0953(18) 0.0700(14) -0.0083(13) 0.0040(11) 0.0206(12)
C14 0.0633(12) 0.0681(12) 0.0635(12) -0.0108(11) 0.0084(10) 0.0125(10)
C15 0.0426(8) 0.0513(9) 0.0524(10) -0.0011(8) 0.0035(7) 0.0005(7)
C16 0.0486(10) 0.0515(10) 0.0680(13) -0.0075(9) 0.0057(9) 0.0041(8)
C17 0.0462(10) 0.0770(14) 0.0609(12) -0.0131(10) 0.0063(9) 0.0113(9)
C18 0.0370(8) 0.0835(14) 0.0602(12) 0.0046(10) 0.0064(8) 0.0093(9)
C19 0.0432(9) 0.0598(11) 0.0710(13) 0.0029(10) 0.0086(9) -0.0030(8)
C20 0.0474(9) 0.0545(10) 0.0601(11) -0.0085(9) 0.0079(8) -0.0046(8)
C21 0.0691(15) 0.137(3) 0.0763(17) 0.0116(17) 0.0281(13) 0.0016(16)
F1 0.0900(10) 0.0835(10) 0.1057(12) -0.0381(9) 0.0026(9) -0.0135(8)
N1 0.0557(9) 0.0531(8) 0.0553(9) -0.0042(7) 0.0141(7) -0.0105(7)
O1 0.0767(11) 0.0609(9) 0.0897(12) 0.0228(8) 0.0137(9) 0.0008(7)
O2 0.0789(10) 0.0986(12) 0.0457(8) -0.0044(8) 0.0020(7) -0.0158(9)
S1 0.0573(3) 0.0614(3) 0.0528(3) 0.0062(2) 0.0054(2) -0.0062(2)

loop_
_atom_type_symbol
_atom_type_description
_atom_type_scat_dispersion_real
_atom_type_scat_dispersion_imag
_atom_type_scat_source
C C 0.0181 0.0091 'International Tables Vol C Tables 4.2.6.8 and 6.1.1.4'
H H 0.0000 0.0000 'International Tables Vol C Tables 4.2.6.8 and 6.1.1.4'
N N 0.0311 0.0180 'International Tables Vol C Tables 4.2.6.8 and 6.1.1.4'
O O 0.0492 0.0322 'International Tables Vol C Tables 4.2.6.8 and 6.1.1.4'
S S 0.3331 0.5567 'International Tables Vol C Tables 4.2.6.8 and 6.1.1.4'
F F 0.0727 0.0534 'International Tables Vol C Tables 4.2.6.8 and 6.1.1.4'

loop_
_geom_angle_atom_site_label_1
_geom_angle_atom_site_label_2
_geom_angle_atom_site_label_3
_geom_angle
H1A C1 H1B 109.3
C2 C1 H1A 111.4
C2 C1 H1B 111.4
N1 C1 H1A 111.4
N1 C1 H1B 111.4
N1 C1 C2 101.77(15)
C3 C2 C1 110.06(16)
C5 C2 C1 129.03(16)
C5 C2 C3 120.90(17)
C2 C3 C4 110.41(16)
C8 C3 C2 119.56(18)
C8 C3 C4 130.03(17)
C3 C4 H4A 111.5
C3 C4 H4B 111.5
H4A C4 H4B 109.3
N1 C4 C3 101.56(15)
N1 C4 H4A 111.5
N1 C4 H4B 111.5
C2 C5 H5 119.9
C2 C5 C6 120.30(16)
C6 C5 H5 119.9
C5 C6 C9 121.53(16)
C7 C6 C5 117.60(17)
C7 C6 C9 120.84(17)
C6 C7 H7 119.0
C8 C7 C6 122.07(18)
C8 C7 H7 119.0
C3 C8 H8 120.2
C7 C8 C3 119.57(17)
C7 C8 H8 120.2
C10 C9 C6 121.07(17)
C10 C9 C14 117.02(18)
C14 C9 C6 121.88(17)
C9 C10 H10 120.3
C11 C10 C9 119.45(19)
C11 C10 H10 120.3
C12 C11 C10 123.9(2)
F1 C11 C10 117.7(2)
F1 C11 C12 118.4(2)
C11 C12 H12 121.5
C11 C12 C13 116.9(2)
C13 C12 H12 121.5
C12 C13 H13 119.5
C12 C13 C14 120.9(2)
C14 C13 H13 119.5
C9 C14 H14 119.1
C13 C14 C9 121.8(2)
C13 C14 H14 119.1
C16 C15 S1 119.27(15)
C20 C15 C16 120.24(19)
C20 C15 S1 120.44(15)
C15 C16 H16 120.2
C17 C16 C15 119.6(2)
C17 C16 H16 120.2
C16 C17 H17 119.4
C16 C17 C18 121.1(2)
C18 C17 H17 119.4
C17 C18 C19 118.3(2)
C17 C18 C21 120.9(2)
C19 C18 C21 120.8(2)
C18 C19 H19 119.2
C20 C19 C18 121.5(2)
C20 C19 H19 119.2
C15 C20 H20 120.4
C19 C20 C15 119.27(19)
C19 C20 H20 120.4
C18 C21 H21A 109.5
C18 C21 H21B 109.5
C18 C21 H21C 109.5
H21A C21 H21B 109.5
H21A C21 H21C 109.5
H21B C21 H21C 109.5
C1 N1 C4 110.06(16)
C1 N1 S1 118.27(13)
C4 N1 S1 120.37(13)
N1 S1 C15 107.11(8)
O1 S1 C15 107.49(10)
O1 S1 N1 106.25(9)
O2 S1 C15 108.51(10)
O2 S1 N1 106.65(10)
O2 S1 O1 120.18(11)

loop_
_geom_bond_atom_site_label_1
_geom_bond_atom_site_label_2
_geom_bond_distance
C1 H1A 0.9700
C1 H1B 0.9700
C1 C2 1.496(3)
C1 N1 1.480(2)
C2 C3 1.390(2)
C2 C5 1.383(2)
C3 C4 1.500(3)
C3 C8 1.382(3)
C4 H4A 0.9700
C4 H4B 0.9700
C4 N1 1.480(3)
C5 H5 0.9300
C5 C6 1.401(2)
C6 C7 1.399(3)
C6 C9 1.490(3)
C7 H7 0.9300
C7 C8 1.379(3)
C8 H8 0.9300
C9 C10 1.391(3)
C9 C14 1.394(3)
C10 H10 0.9300
C10 C11 1.372(3)
C11 C12 1.361(3)
C11 F1 1.357(3)
C12 H12 0.9300
C12 C13 1.376(4)
C13 H13 0.9300
C13 C14 1.377(3)
C14 H14 0.9300
C15 C16 1.391(3)
C15 C20 1.387(3)
C15 S1 1.762(2)
C16 H16 0.9300
C16 C17 1.383(3)
C17 H17 0.9300
C17 C18 1.388(3)
C18 C19 1.392(3)
C18 C21 1.509(3)
C19 H19 0.9300
C19 C20 1.380(3)
C20 H20 0.9300
C21 H21A 0.9600
C21 H21B 0.9600
C21 H21C 0.9600
N1 S1 1.6264(17)
O1 S1 1.4340(17)
O2 S1 1.4291(16)

loop_
_geom_torsion_atom_site_label_1
_geom_torsion_atom_site_label_2
_geom_torsion_atom_site_label_3
_geom_torsion_atom_site_label_4
_geom_torsion
C1 C2 C3 C4 -1.0(2)
C1 C2 C3 C8 178.41(18)
C1 C2 C5 C6 -178.62(18)
C1 N1 S1 C15 68.70(16)
C1 N1 S1 O1 -45.95(17)
C1 N1 S1 O2 -175.28(14)
C2 C1 N1 C4 -24.6(2)
C2 C1 N1 S1 -168.45(12)
C2 C3 C4 N1 -13.8(2)
C2 C3 C8 C7 0.4(3)
C2 C5 C6 C7 0.5(3)
C2 C5 C6 C9 -177.54(15)
C3 C2 C5 C6 0.1(3)
C3 C4 N1 C1 24.0(2)
C3 C4 N1 S1 166.96(13)
C4 C3 C8 C7 179.66(19)
C4 N1 S1 C15 -71.35(17)
C4 N1 S1 O1 174.00(16)
C4 N1 S1 O2 44.67(18)
C5 C2 C3 C4 -179.92(16)
C5 C2 C3 C8 -0.5(3)
C5 C6 C7 C8 -0.6(3)
C5 C6 C9 C10 -9.2(3)
C5 C6 C9 C14 168.76(18)
C6 C7 C8 C3 0.2(3)
C6 C9 C10 C11 178.23(18)
C6 C9 C14 C13 -178.0(2)
C7 C6 C9 C10 172.83(17)
C7 C6 C9 C14 -9.2(3)
C8 C3 C4 N1 166.90(19)
C9 C6 C7 C8 177.41(17)
C9 C10 C11 C12 -0.4(3)
C9 C10 C11 F1 179.47(19)
C10 C9 C14 C13 0.1(3)
C10 C11 C12 C13 0.4(4)
C11 C12 C13 C14 -0.1(4)
C12 C13 C14 C9 -0.1(4)
C14 C9 C10 C11 0.2(3)
C15 C16 C17 C18 -0.2(3)
C16 C15 C20 C19 -0.2(3)
C16 C15 S1 N1 -87.51(16)
C16 C15 S1 O1 26.31(18)
C16 C15 S1 O2 157.71(16)
C16 C17 C18 C19 0.5(3)
C16 C17 C18 C21 179.8(2)
C17 C18 C19 C20 -0.6(3)
C18 C19 C20 C15 0.5(3)
C20 C15 C16 C17 0.1(3)
C20 C15 S1 N1 89.68(16)
C20 C15 S1 O1 -156.50(16)
C20 C15 S1 O2 -25.10(19)
C21 C18 C19 C20 -180.0(2)
F1 C11 C12 C13 -179.5(2)
N1 C1 C2 C3 15.3(2)
N1 C1 C2 C5 -165.87(17)
S1 C15 C16 C17 177.31(15)
S1 C15 C20 C19 -177.39(14)
